data_1528411
loop_
_publ_author_name
'Cheng Fei'
'Codgbrook, H.L.'
'Zhang Wenjian'
'Hector, A.L.'
'Reid, G.'
'Webster, M.'
'Levason, W.'

_publ_section_title
;
 Gallium(III) halide complexes with phosphines, arsines and phosphine
 oxides - a comparative study
;
_journal_name_full Polyhedron
_journal_page_first 4147
_journal_page_last 4155
_journal_volume 26
_journal_year 2007
_chemical_formula_sum 'C3 H9 Cl3 Ga O P'
_chemical_name_systematic 'Ga Cl3 ((C H3)3 P O)'
_space_group_IT_number 9
_symmetry_space_group_name_Hall 'C -2yc'
_symmetry_space_group_name_H-M 'C 1 c 1'
_cell_angle_alpha 90
_cell_angle_beta 105.577
_cell_angle_gamma 90
_cell_formula_units_Z 4
_cell_length_a 8.144
_cell_length_b 10.216
_cell_length_c 12.418
_cell_volume 995.219
_citation_journal_id_ASTM PLYHDE
_cod_data_source_file ChengFei_PLYHDE_2007_1391.cif
_cod_data_source_block C3H9Cl3Ga1O1P1
_cod_original_cell_volume 995.2187
_cod_original_formula_sum 'C3 H9 Cl3 Ga1 O1 P1'
_cod_database_code 1528411

loop_
_symmetry_equiv_pos_as_xyz
x,y,z
x,-y,z+1/2
x+1/2,y+1/2,z
x+1/2,-y+1/2,z+1/2

loop_
_atom_site_label
_atom_site_type_symbol
_atom_site_fract_x
_atom_site_fract_y
_atom_site_fract_z
_atom_site_occupancy
_atom_site_U_iso_or_equiv
H3 H-1 1.2522 0.1909 -0.0914 1 0.0
Ga1 Ga+3 0.79028 0.25073 0.01644 1 0.0
C2 C+2 0.8985 0.4059 -0.241 1 0.0
H2 H-1 1.2544 0.3125 -0.1722 1 0.0
C3 C+2 0.9512 0.1339 -0.2835 1 0.0
H7 H-1 1.0007 0.0512 -0.2498 1 0.0
Cl3 Cl-1 0.9843 0.2648 0.1733 1 0.0
H1 H-1 1.2173 0.3357 -0.0535 1 0.0
O1 O-2 0.8912 0.2085 -0.0938 1 0.0
H5 H-1 0.9702 0.4386 -0.2871 1 0.0
H4 H-1 0.782 0.3928 -0.2879 1 0.0
H9 H-1 0.829 0.122 -0.3181 1 0.0
H6 H-1 0.8975 0.4696 -0.1822 1 0.0
H8 H-1 1.0072 0.161 -0.3405 1 0.0
Cl2 Cl-1 0.6185 0.0921 0.0242 1 0.0
Cl1 Cl-1 0.6515 0.4326 -0.0241 1 0.0
P1 P+5 0.981 0.25519 -0.17924 1 0.0
C1 C+2 1.2005 0.2759 -0.1172 1 0.0
